data_5000251
loop_
_publ_author_name
'Wall, Monroe E.'
'Wani, Mansukh C.'
'Manikumar, Govindarajan'
'Taylor, Harold'
'Hughes, Thomas J.'
'Gaetano, Kevan'
'Gerwick, William H.'
'McPhail, Andrew T.'
'McPhail, Donald R.'

_publ_section_title
;
 Plant Antimutagenic Agents 7. Structure and Antimutagenic Properties of
 Cymobarbatol and 4-Isocymbarbatol, New Cymopols from Green Alga
 (Cymopolia barbata)
;
_journal_issue 5
_journal_name_full 'Journal of Natural Products'
_journal_page_first 1092
_journal_page_last 1099
_journal_paper_doi 10.1021/np50065a028
_journal_volume 52
_journal_year 1989
_chemical_formula_sum 'C16 H20 Br2 O2'
_space_group_IT_number 19
_symmetry_cell_setting orthorhombic
_symmetry_Int_Tables_number 19
_symmetry_space_group_name_Hall 'P 2ac 2ab'
_symmetry_space_group_name_H-M 'P 21 21 21'
_cell_angle_alpha 90
_cell_angle_beta 90
_cell_angle_gamma 90
_cell_formula_units_Z 4
_cell_length_a 8.403(1)
_cell_length_b 31.110(2)
_cell_length_c 5.937(1)
_cod_database_code 5000251

loop_
_symmetry_equiv_pos_site_id
_symmetry_equiv_pos_as_xyz
1 x,y,z
2 1/2+x,1/2-y,-z
3 -x,1/2+y,1/2-z
4 1/2-x,-y,1/2+z

loop_
_atom_site_label
_atom_site_type_symbol
_atom_site_fract_x
_atom_site_fract_y
_atom_site_fract_z
C1 C 0.6356(5) 0.18908(13) 0.3187(7)
C2 C 0.5976(5) 0.14376(12) 0.4066(7)
C3 C 0.4405(5) 0.14913(12) 0.5486(7)
C4 C 0.3036(5) 0.17353(12) 0.4330(8)
C5 C 0.3586(6) 0.21528(12) 0.3248(9)
C6 C 0.5043(6) 0.20933(13) 0.1778(9)
C7 C 0.5821(6) 0.11037(13) 0.2166(8)
C8 C 0.7321(6) 0.12895(16) 0.5663(9)
C9 C 0.1719(6) 0.18330(15) 0.6003(9)
C10 C 0.3758(5) 0.10693(14) 0.6425(8)
C11 C 0.2512(5) 0.08672(12) 0.4920(8)
C12 C 0.1938(5) 0.04559(14) 0.5421(8)
C13 C 0.0831(5) 0.02541(12) 0.4005(9)
C14 C 0.0323(5) 0.04614(13) 0.2097(7)
C15 C 0.0854(5) 0.08756(12) 0.1564(8)
C16 C 0.1935(4) 0.10751(11) 0.3024(7)
O1 O 0.2392(4) 0.14845(8) 0.2482(5)
O2 O 0.0279(5) -0.01521(9) 0.4510(7)
Br1 Br 0.83718(6) 0.19095(2) 0.1428(1)
Br2 Br -0.11397(6) 0.01890(2) 0.0136(1)
H1 H 0.64730 0.20730 0.46670
H2 H 0.48090 0.16860 0.68130
H3 H 0.26570 0.22750 0.22520
H4 H 0.38590 0.23740 0.45270
H5 H 0.47650 0.18910 0.04170
H6 H 0.54240 0.23930 0.11670
H7 H 0.69020 0.10830 0.12860
H8 H 0.55420 0.08030 0.28600
H9 H 0.49130 0.11980 0.10560
H10 H 0.83790 0.12520 0.47430
H11 H 0.74900 0.15210 0.69280
H12 H 0.70070 0.09950 0.64030
H13 H 0.07980 0.19990 0.51850
H14 H 0.12750 0.15440 0.66670
H15 H 0.21730 0.20230 0.73150
H16 H 0.47070 0.08530 0.66070
H17 H 0.32470 0.11290 0.80080
H18 H 0.23210 0.03040 0.68040
H19 H 0.04710 0.10250 0.01760
H20 H -0.02340 -0.01480 0.59360

loop_
_atom_type_symbol
_atom_type_radius_bond
C 0.68
H 0.23
Br 1.21
O 0.68
